data_1543475
loop_
_publ_author_name
'Kharbach, Yassine'
'Kandri Rodi, Youssef'
'Haoudi, Amal'
'Essassi, El Mokhtar'
'Capet, Fr\'ed\'eric'
'Zouihri, Hafid'

_publ_section_title
;
 5-Bromo-1-(6-bromohexyl)indoline-2,3-dione
;
_journal_coeditor_code BT4013
_journal_issue 6
_journal_name_full IUCrData
_journal_page_first x160883
_journal_paper_doi 10.1107/S241431461600883X
_journal_volume 1
_journal_year 2016
_chemical_formula_iupac 'C14 H15 Br2 N O2'
_chemical_formula_moiety 'C14 H15 Br2 N O2'
_chemical_formula_sum 'C14 H15 Br2 N O2'
_chemical_formula_weight 389.09
_chemical_melting_point 355
_chemical_name_systematic
;
5-Bromo-1-(6-bromohexyl)indoline-2,3-dione
;
_space_group_crystal_system orthorhombic
_space_group_IT_number 19
_space_group_name_Hall 'P 2ac 2ab'
_space_group_name_H-M_alt 'P 21 21 21'
_symmetry_space_group_name_Hall 'P 2ac 2ab'
_symmetry_space_group_name_H-M 'P 21 21 21'
_atom_sites_solution_hydrogens geom
_atom_sites_solution_primary direct
_atom_sites_solution_secondary difmap
_audit_creation_method SHELXL-2014
_cell_angle_alpha 90
_cell_angle_beta 90
_cell_angle_gamma 90
_cell_formula_units_Z 4
_cell_length_a 4.6344(2)
_cell_length_b 12.6284(6)
_cell_length_c 25.3537(12)
_cell_measurement_reflns_used 8821
_cell_measurement_temperature 299(2)
_cell_measurement_theta_max 23.70
_cell_measurement_theta_min 2.90
_cell_volume 1483.83(12)
_computing_cell_refinement
;
SAINT (Bruker, 2009)
;
_computing_data_collection
;
APEX2 (Bruker, 2009)
;
_computing_data_reduction
;
SAINT (Bruker, 2009)
;
_computing_molecular_graphics
;
PLATON (Spek, 2009)
;
_computing_publication_material
;
publCIF (Westrip, 2010)
;
_computing_structure_refinement
;
SHELXL2014 (Sheldrick, 2015)
;
_computing_structure_solution
;
SHELXT (Sheldrick, 2015)
;
_diffrn_ambient_temperature 299(2)
_diffrn_measured_fraction_theta_full 1.000
_diffrn_measured_fraction_theta_max 0.999
_diffrn_measurement_device_type 'Bruker APEXII CCD'
_diffrn_measurement_method '\f and \w scans'
_diffrn_radiation_type MoK\a
_diffrn_radiation_wavelength 0.71073
_diffrn_reflns_av_R_equivalents 0.0387
_diffrn_reflns_limit_h_max 6
_diffrn_reflns_limit_h_min -6
_diffrn_reflns_limit_k_max 15
_diffrn_reflns_limit_k_min -16
_diffrn_reflns_limit_l_max 33
_diffrn_reflns_limit_l_min -33
_diffrn_reflns_number 28990
_diffrn_reflns_theta_full 25.242
_diffrn_reflns_theta_max 28.281
_diffrn_reflns_theta_min 1.606
_exptl_absorpt_coefficient_mu 5.460
_exptl_absorpt_correction_T_max 0.7457
_exptl_absorpt_correction_T_min 0.5757
_exptl_absorpt_correction_type multi-scan
_exptl_absorpt_process_details
;
(SADABS; Bruker, 2009)
;
_exptl_crystal_colour orange
_exptl_crystal_density_diffrn 1.742
_exptl_crystal_description platelet
_exptl_crystal_F_000 768
_exptl_crystal_size_max 0.220
_exptl_crystal_size_mid 0.110
_exptl_crystal_size_min 0.050
_refine_diff_density_max 0.447
_refine_diff_density_min -0.520
_refine_ls_abs_structure_details
;
Flack <i>x</i> determined using 932 quotients
[(<i>I</i>^+^)-(<i>I</i>^-^)]/[(<i>I</i>^+^)+(<i>I</i>^-^)]
(Parsons <i>et al.</i>,  2013)
;
_refine_ls_abs_structure_Flack -0.006(4)
_refine_ls_extinction_method none
_refine_ls_goodness_of_fit_ref 1.018
_refine_ls_hydrogen_treatment constr
_refine_ls_matrix_type full
_refine_ls_number_parameters 172
_refine_ls_number_reflns 3663
_refine_ls_number_restraints 0
_refine_ls_restrained_S_all 1.018
_refine_ls_R_factor_all 0.0591
_refine_ls_R_factor_gt 0.0333
_refine_ls_shift/su_max 0.001
_refine_ls_shift/su_mean 0.000
_refine_ls_structure_factor_coef Fsqd
_refine_ls_weighting_details 'w=1/[\s^2^(Fo^2^)+(0.0272P)^2^+0.7737P] where P=(Fo^2^+2Fc^2^)/3'
_refine_ls_weighting_scheme calc
_refine_ls_wR_factor_gt 0.0649
_refine_ls_wR_factor_ref 0.0717
_reflns_number_gt 2699
_reflns_number_total 3663
_reflns_threshold_expression 'I > 2\s(I)'
_cod_data_source_file bt4013sup1.cif
_cod_data_source_block I
_cod_database_code 1543475
_shelx_space_group_comment
;
The symmetry employed for this shelxl refinement is uniquely defined
by the following loop, which should always be used as a source of
symmetry information in preference to the above space-group names.
They are only intended as comments.
;
_shelx_estimated_absorpt_t_min 0.380
_shelx_estimated_absorpt_t_max 0.772
_shelxl_version_number 2.014

loop_
_space_group_symop_operation_xyz
'x, y, z'
'-x+1/2, -y, z+1/2'
'-x, y+1/2, -z+1/2'
'x+1/2, -y+1/2, -z'

loop_
_atom_site_type_symbol
_atom_site_label
_atom_site_fract_x
_atom_site_fract_y
_atom_site_fract_z
_atom_site_U_iso_or_equiv
_atom_site_adp_type
_atom_site_calc_flag
_atom_site_occupancy
Br Br1 0.97543(11) 0.74683(4) 0.93893(2) 0.06086(16) Uani d 1
Br Br2 0.48372(15) 0.60074(4) 0.45917(2) 0.07524(19) Uani d 1
C C1 0.7295(9) 0.7167(3) 0.88077(16) 0.0400(10) Uani d 1
C C2 0.6607(10) 0.7974(3) 0.84574(17) 0.0420(10) Uani d 1
H H2 0.7425 0.8641 0.8502 0.050 Uiso calc 1
C C3 0.4716(11) 0.7800(3) 0.80417(15) 0.0403(9) Uani d 1
H H3 0.4225 0.8342 0.7810 0.048 Uiso calc 1
C C4 0.3591(8) 0.6796(3) 0.79838(14) 0.0317(9) Uani d 1
C C5 0.4348(8) 0.5988(3) 0.83316(14) 0.0342(9) Uani d 1
C C6 0.6199(9) 0.6160(3) 0.87463(16) 0.0399(10) Uani d 1
H H6 0.6693 0.5616 0.8977 0.048 Uiso calc 1
C C7 0.2780(10) 0.5037(3) 0.81645(16) 0.0391(9) Uani d 1
C C8 0.0976(10) 0.5385(3) 0.76811(17) 0.0429(11) Uani d 1
C C9 0.0365(10) 0.7071(3) 0.71786(15) 0.0414(9) Uani d 1
H H9A -0.0100 0.7767 0.7317 0.050 Uiso calc 1
H H9B -0.1422 0.6743 0.7065 0.050 Uiso calc 1
C C10 0.2323(9) 0.7199(3) 0.67068(16) 0.0407(10) Uani d 1
H H10A 0.4080 0.7550 0.6819 0.049 Uiso calc 1
H H10B 0.1379 0.7654 0.6452 0.049 Uiso calc 1
C C11 0.3121(10) 0.6165(3) 0.64382(16) 0.0416(10) Uani d 1
H H11A 0.1374 0.5769 0.6364 0.050 Uiso calc 1
H H11B 0.4292 0.5745 0.6677 0.050 Uiso calc 1
C C12 0.4772(11) 0.6332(3) 0.59266(16) 0.0496(10) Uani d 1
H H12A 0.3580 0.6738 0.5686 0.060 Uiso calc 1
H H12B 0.6490 0.6745 0.6000 0.060 Uiso calc 1
C C13 0.5652(11) 0.5312(4) 0.56595(17) 0.0553(12) Uani d 1
H H13A 0.6842 0.4908 0.5902 0.066 Uiso calc 1
H H13B 0.3929 0.4899 0.5590 0.066 Uiso calc 1
C C14 0.7274(12) 0.5448(5) 0.5153(2) 0.0712(15) Uani d 1
H H14A 0.8053 0.4769 0.5044 0.085 Uiso calc 1
H H14B 0.8881 0.5927 0.5210 0.085 Uiso calc 1
N N1 0.1629(7) 0.6432(2) 0.76016(13) 0.0353(7) Uani d 1
O O1 0.2758(8) 0.4155(2) 0.83436(13) 0.0592(9) Uani d 1
O O2 -0.0693(8) 0.4850(2) 0.74288(13) 0.0603(10) Uani d 1

loop_
_atom_site_aniso_label
_atom_site_aniso_U_11
_atom_site_aniso_U_22
_atom_site_aniso_U_33
_atom_site_aniso_U_12
_atom_site_aniso_U_13
_atom_site_aniso_U_23
Br1 0.0551(3) 0.0779(3) 0.0496(3) -0.0053(3) -0.0101(3) -0.0151(2)
Br2 0.0904(4) 0.0907(4) 0.0447(3) 0.0124(4) 0.0123(3) 0.0084(2)
C1 0.035(2) 0.047(2) 0.038(2) 0.0017(18) -0.0012(19) -0.0089(19)
C2 0.047(2) 0.035(2) 0.045(3) -0.0051(19) 0.006(2) -0.0083(19)
C3 0.050(2) 0.0298(18) 0.041(2) 0.001(2) 0.000(2) 0.0024(14)
C4 0.035(2) 0.0316(19) 0.028(2) 0.0048(16) 0.0040(17) -0.0029(15)
C5 0.039(2) 0.0302(17) 0.0330(19) 0.0030(17) 0.0041(17) -0.0016(15)
C6 0.047(2) 0.037(2) 0.035(2) 0.0071(18) 0.0012(18) 0.0037(18)
C7 0.047(2) 0.034(2) 0.036(2) -0.0003(18) 0.005(2) 0.0000(17)
C8 0.051(3) 0.036(2) 0.042(2) -0.002(2) 0.006(2) -0.0039(19)
C9 0.042(2) 0.0414(19) 0.041(2) 0.007(2) -0.004(2) -0.0021(16)
C10 0.047(2) 0.036(2) 0.040(2) 0.0064(17) -0.002(2) 0.0052(17)
C11 0.045(2) 0.044(2) 0.036(2) 0.005(2) -0.0016(19) 0.0003(18)
C12 0.054(3) 0.052(2) 0.043(2) 0.000(3) 0.001(3) 0.0028(17)
C13 0.064(3) 0.061(3) 0.040(2) 0.013(2) 0.004(2) 0.000(2)
C14 0.063(3) 0.094(4) 0.056(3) 0.015(3) 0.008(3) -0.009(3)
N1 0.0437(19) 0.0297(16) 0.0325(18) -0.0013(14) -0.0024(15) 0.0004(14)
O1 0.083(3) 0.0332(16) 0.062(2) -0.0068(16) -0.0018(19) 0.0053(14)
O2 0.071(3) 0.0488(18) 0.061(2) -0.0179(18) -0.0154(19) -0.0060(15)

loop_
_atom_type_symbol
_atom_type_description
_atom_type_scat_dispersion_real
_atom_type_scat_dispersion_imag
_atom_type_scat_source
C C 0.0033 0.0016 'International Tables Vol C Tables 4.2.6.8 and 6.1.1.4'
H H 0.0000 0.0000 'International Tables Vol C Tables 4.2.6.8 and 6.1.1.4'
N N 0.0061 0.0033 'International Tables Vol C Tables 4.2.6.8 and 6.1.1.4'
O O 0.0106 0.0060 'International Tables Vol C Tables 4.2.6.8 and 6.1.1.4'
Br Br -0.2901 2.4595 'International Tables Vol C Tables 4.2.6.8 and 6.1.1.4'

loop_
_geom_angle_atom_site_label_1
_geom_angle_atom_site_label_2
_geom_angle_atom_site_label_3
_geom_angle
C6 C1 C2 121.3(4)
C6 C1 Br1 119.5(3)
C2 C1 Br1 119.1(3)
C3 C2 C1 120.9(4)
C3 C2 H2 119.5
C1 C2 H2 119.5
C4 C3 C2 117.7(3)
C4 C3 H3 121.1
C2 C3 H3 121.1
C3 C4 C5 120.7(4)
C3 C4 N1 128.2(3)
C5 C4 N1 111.1(3)
C6 C5 C4 121.8(3)
C6 C5 C7 131.2(4)
C4 C5 C7 107.0(3)
C5 C6 C1 117.5(4)
C5 C6 H6 121.3
C1 C6 H6 121.3
O1 C7 C5 130.8(4)
O1 C7 C8 123.9(4)
C5 C7 C8 105.3(3)
O2 C8 N1 127.0(4)
O2 C8 C7 127.3(4)
N1 C8 C7 105.7(3)
N1 C9 C10 113.5(4)
N1 C9 H9A 108.9
C10 C9 H9A 108.9
N1 C9 H9B 108.9
C10 C9 H9B 108.9
H9A C9 H9B 107.7
C9 C10 C11 114.2(3)
C9 C10 H10A 108.7
C11 C10 H10A 108.7
C9 C10 H10B 108.7
C11 C10 H10B 108.7
H10A C10 H10B 107.6
C10 C11 C12 112.7(3)
C10 C11 H11A 109.1
C12 C11 H11A 109.1
C10 C11 H11B 109.1
C12 C11 H11B 109.1
H11A C11 H11B 107.8
C13 C12 C11 113.6(3)
C13 C12 H12A 108.9
C11 C12 H12A 108.9
C13 C12 H12B 108.9
C11 C12 H12B 108.9
H12A C12 H12B 107.7
C14 C13 C12 114.9(4)
C14 C13 H13A 108.5
C12 C13 H13A 108.5
C14 C13 H13B 108.5
C12 C13 H13B 108.5
H13A C13 H13B 107.5
C13 C14 Br2 112.2(3)
C13 C14 H14A 109.2
Br2 C14 H14A 109.2
C13 C14 H14B 109.2
Br2 C14 H14B 109.2
H14A C14 H14B 107.9
C8 N1 C4 110.9(3)
C8 N1 C9 123.4(3)
C4 N1 C9 125.6(3)

loop_
_geom_bond_atom_site_label_1
_geom_bond_atom_site_label_2
_geom_bond_distance
Br1 C1 1.902(4)
Br2 C14 1.949(5)
C1 C6 1.379(6)
C1 C2 1.389(6)
C2 C3 1.388(6)
C2 H2 0.9300
C3 C4 1.379(5)
C3 H3 0.9300
C4 C5 1.393(5)
C4 N1 1.406(5)
C5 C6 1.374(6)
C5 C7 1.466(6)
C6 H6 0.9300
C7 O1 1.203(5)
C7 C8 1.547(6)
C8 O2 1.210(5)
C8 N1 1.371(5)
C9 N1 1.465(5)
C9 C10 1.510(6)
C9 H9A 0.9700
C9 H9B 0.9700
C10 C11 1.518(5)
C10 H10A 0.9700
C10 H10B 0.9700
C11 C12 1.521(6)
C11 H11A 0.9700
C11 H11B 0.9700
C12 C13 1.511(6)
C12 H12A 0.9700
C12 H12B 0.9700
C13 C14 1.498(7)
C13 H13A 0.9700
C13 H13B 0.9700
C14 H14A 0.9700
C14 H14B 0.9700

loop_
_geom_hbond_atom_site_label_D
_geom_hbond_atom_site_label_H
_geom_hbond_atom_site_label_A
_geom_hbond_site_symmetry_A
_geom_hbond_distance_DH
_geom_hbond_distance_HA
_geom_hbond_distance_DA
_geom_hbond_angle_DHA
C3 H3 O2 3_556 0.93 2.58 3.406(5) 148
C10 H10A O1 3_656 0.97 2.53 3.364(5) 143

loop_
_geom_torsion_atom_site_label_1
_geom_torsion_atom_site_label_2
_geom_torsion_atom_site_label_3
_geom_torsion_atom_site_label_4
_geom_torsion
C6 C1 C2 C3 2.0(7)
Br1 C1 C2 C3 -177.0(3)
C1 C2 C3 C4 -1.2(6)
C2 C3 C4 C5 -0.2(6)
C2 C3 C4 N1 179.2(4)
C3 C4 C5 C6 0.8(6)
N1 C4 C5 C6 -178.7(4)
C3 C4 C5 C7 179.6(4)
N1 C4 C5 C7 0.1(4)
C4 C5 C6 C1 0.0(6)
C7 C5 C6 C1 -178.4(4)
C2 C1 C6 C5 -1.4(6)
Br1 C1 C6 C5 177.7(3)
C6 C5 C7 O1 -1.6(8)
C4 C5 C7 O1 179.9(5)
C6 C5 C7 C8 177.9(4)
C4 C5 C7 C8 -0.7(4)
O1 C7 C8 O2 1.5(7)
C5 C7 C8 O2 -178.0(4)
O1 C7 C8 N1 -179.4(4)
C5 C7 C8 N1 1.2(4)
N1 C9 C10 C11 60.9(5)
C9 C10 C11 C12 172.7(4)
C10 C11 C12 C13 178.6(4)
C11 C12 C13 C14 179.8(4)
C12 C13 C14 Br2 -69.3(5)
O2 C8 N1 C4 178.0(4)
C7 C8 N1 C4 -1.2(4)
O2 C8 N1 C9 -0.7(7)
C7 C8 N1 C9 -179.9(4)
C3 C4 N1 C8 -178.7(4)
C5 C4 N1 C8 0.8(5)
C3 C4 N1 C9 -0.1(6)
C5 C4 N1 C9 179.4(4)
C10 C9 N1 C8 -100.0(5)
C10 C9 N1 C4 81.5(4)

_cod_database_fobs_code 1543475
